data_2236263
loop_
_publ_author_name
'Fun, Hoong-Kun'
'Quah, Ching Kheng'
'Nayak, Prakash S.'
'Narayana, B.'
'Sarojini, B. K.'

_publ_section_title
;
 2-(4-Bromophenyl)-<i>N</i>-(2,6-dimethylphenyl)acetamide
;
_journal_coeditor_code HB6926
_journal_issue 9
_journal_name_full 'Acta Crystallographica Section E'
_journal_page_first o2678
_journal_paper_doi 10.1107/S1600536812034617
_journal_volume 68
_journal_year 2012
_chemical_formula_iupac 'C16 H16 Br N O'
_chemical_formula_moiety 'C16 H16 Br N O'
_chemical_formula_sum 'C16 H16 Br N O'
_chemical_formula_weight 318.21
_chemical_name_systematic
;
2-(4-Bromophenyl)-<i>N</i>-(2,6-dimethylphenyl)acetamide
;
_space_group_IT_number 14
_symmetry_cell_setting monoclinic
_symmetry_space_group_name_Hall '-P 2ybc'
_symmetry_space_group_name_H-M 'P 1 21/c 1'
_atom_sites_solution_hydrogens geom
_atom_sites_solution_primary direct
_atom_sites_solution_secondary difmap
_audit_creation_method SHELXL-97
_cell_angle_alpha 90.00
_cell_angle_beta 91.138(3)
_cell_angle_gamma 90.00
_cell_formula_units_Z 4
_cell_length_a 4.7146(6)
_cell_length_b 22.999(3)
_cell_length_c 13.5350(15)
_cell_measurement_reflns_used 1376
_cell_measurement_temperature 296
_cell_measurement_theta_max 20.08
_cell_measurement_theta_min 3.01
_cell_volume 1467.3(3)
_computing_cell_refinement 'SAINT (Bruker, 2009)'
_computing_data_collection 'APEX2 (Bruker, 2009)'
_computing_data_reduction 'SAINT (Bruker, 2009)'
_computing_molecular_graphics 'SHELXTL (Sheldrick, 2008)'
_computing_publication_material 'SHELXTL (Sheldrick, 2008) and PLATON (Spek, 2009)'
_computing_structure_refinement 'SHELXTL (Sheldrick, 2008)'
_computing_structure_solution 'SHELXTL (Sheldrick, 2008)'
_diffrn_ambient_temperature 296
_diffrn_measured_fraction_theta_full 0.995
_diffrn_measured_fraction_theta_max 0.995
_diffrn_measurement_device_type 'Bruker SMART APEXII DUO CCD'
_diffrn_measurement_method '\f and \w scans'
_diffrn_radiation_monochromator graphite
_diffrn_radiation_source 'fine-focus sealed tube'
_diffrn_radiation_type MoK\a
_diffrn_radiation_wavelength 0.71073
_diffrn_reflns_av_R_equivalents 0.0736
_diffrn_reflns_av_sigmaI/netI 0.0729
_diffrn_reflns_limit_h_max 6
_diffrn_reflns_limit_h_min -6
_diffrn_reflns_limit_k_max 29
_diffrn_reflns_limit_k_min -26
_diffrn_reflns_limit_l_max 17
_diffrn_reflns_limit_l_min -17
_diffrn_reflns_number 14048
_diffrn_reflns_theta_full 27.50
_diffrn_reflns_theta_max 27.50
_diffrn_reflns_theta_min 1.75
_diffrn_standards_number 0
_exptl_absorpt_coefficient_mu 2.793
_exptl_absorpt_correction_T_max 0.8221
_exptl_absorpt_correction_T_min 0.6348
_exptl_absorpt_correction_type multi-scan
_exptl_absorpt_process_details '(<i>SADABS</i>; Bruker, 2009)'
_exptl_crystal_colour colourless
_exptl_crystal_density_diffrn 1.440
_exptl_crystal_density_method 'not measured'
_exptl_crystal_description plate
_exptl_crystal_F_000 648
_exptl_crystal_size_max 0.179
_exptl_crystal_size_mid 0.086
_exptl_crystal_size_min 0.073
_refine_diff_density_max 0.368
_refine_diff_density_min -0.570
_refine_ls_extinction_method none
_refine_ls_goodness_of_fit_ref 1.007
_refine_ls_hydrogen_treatment mixed
_refine_ls_matrix_type full
_refine_ls_number_parameters 178
_refine_ls_number_reflns 3352
_refine_ls_number_restraints 0
_refine_ls_restrained_S_all 1.007
_refine_ls_R_factor_all 0.1391
_refine_ls_R_factor_gt 0.0520
_refine_ls_shift/su_max 0.001
_refine_ls_shift/su_mean 0.001
_refine_ls_structure_factor_coef Fsqd
_refine_ls_weighting_details 'calc w=1/[\s^2^(Fo^2^)+(0.0518P)^2^+0.5390P] where P=(Fo^2^+2Fc^2^)/3'
_refine_ls_weighting_scheme calc
_refine_ls_wR_factor_gt 0.1077
_refine_ls_wR_factor_ref 0.1425
_reflns_number_gt 1593
_reflns_number_total 3352
_reflns_threshold_expression I>2\s(I)
_cod_data_source_file hb6926.cif
_cod_data_source_block I
_cod_original_sg_symbol_H-M 'P 21/c'
_cod_database_code 2236263
_cod_database_fobs_code 2236263

loop_
_symmetry_equiv_pos_as_xyz
'x, y, z'
'-x, y+1/2, -z+1/2'
'-x, -y, -z'
'x, -y-1/2, z-1/2'

loop_
_atom_site_type_symbol
_atom_site_label
_atom_site_fract_x
_atom_site_fract_y
_atom_site_fract_z
_atom_site_U_iso_or_equiv
_atom_site_adp_type
_atom_site_calc_flag
_atom_site_refinement_flags
_atom_site_occupancy
_atom_site_symmetry_multiplicity
Br Br1 0.41005(16) 0.35233(3) 0.61576(4) 0.1038(3) Uani d . 1 1
O O1 0.4016(5) 0.33510(13) 1.1247(2) 0.0615(8) Uani d . 1 1
N N1 -0.0290(7) 0.37234(13) 1.1589(2) 0.0416(7) Uani d . 1 1
C C1 0.0074(10) 0.35773(19) 0.8830(4) 0.0688(13) Uani d . 1 1
H H1A -0.1203 0.3825 0.9134 0.083 Uiso calc R 1 1
C C2 0.0970(11) 0.3706(2) 0.7894(4) 0.0744(14) Uani d . 1 1
H H2A 0.0300 0.4037 0.7570 0.089 Uiso calc R 1 1
C C3 0.2837(10) 0.33480(19) 0.7448(3) 0.0614(11) Uani d . 1 1
C C4 0.3828(10) 0.28624(19) 0.7918(3) 0.0652(12) Uani d . 1 1
H H4A 0.5100 0.2616 0.7609 0.078 Uiso calc R 1 1
C C5 0.2916(9) 0.27413(17) 0.8861(3) 0.0550(10) Uani d . 1 1
H H5A 0.3608 0.2413 0.9186 0.066 Uiso calc R 1 1
C C6 0.1019(8) 0.30930(17) 0.9327(3) 0.0469(9) Uani d . 1 1
C C7 0.0048(8) 0.29567(17) 1.0356(3) 0.0531(10) Uani d . 1 1
H H7A 0.0515 0.2557 1.0517 0.064 Uiso calc R 1 1
H H7B -0.1996 0.3000 1.0383 0.064 Uiso calc R 1 1
C C8 0.1443(8) 0.33567(16) 1.1105(3) 0.0464(9) Uani d . 1 1
C C9 0.0737(7) 0.41182(15) 1.2329(2) 0.0380(8) Uani d . 1 1
C C10 0.2465(8) 0.45805(16) 1.2062(3) 0.0477(9) Uani d . 1 1
C C11 0.3468(10) 0.49491(18) 1.2805(3) 0.0664(12) Uani d . 1 1
H H11A 0.4670 0.5254 1.2645 0.080 Uiso calc R 1 1
C C12 0.2719(10) 0.4871(2) 1.3765(3) 0.0704(13) Uani d . 1 1
H H12A 0.3412 0.5122 1.4251 0.084 Uiso calc R 1 1
C C13 0.0963(10) 0.4428(2) 1.4010(3) 0.0618(12) Uani d . 1 1
H H13A 0.0450 0.4383 1.4666 0.074 Uiso calc R 1 1
C C14 -0.0091(8) 0.40372(16) 1.3301(3) 0.0470(9) Uani d . 1 1
C C15 0.3245(11) 0.4697(2) 1.1008(3) 0.0736(13) Uani d . 1 1
H H15A 0.1636 0.4621 1.0581 0.110 Uiso calc R 1 1
H H15B 0.4787 0.4448 1.0829 0.110 Uiso calc R 1 1
H H15C 0.3808 0.5096 1.0941 0.110 Uiso calc R 1 1
C C16 -0.2007(10) 0.35451(19) 1.3576(3) 0.0680(12) Uani d . 1 1
H H16A -0.1351 0.3192 1.3278 0.102 Uiso calc R 1 1
H H16B -0.3903 0.3627 1.3344 0.102 Uiso calc R 1 1
H H16C -0.1992 0.3502 1.4281 0.102 Uiso calc R 1 1
H H1N1 -0.220(8) 0.3663(14) 1.153(3) 0.042(10) Uiso d . 1 1

loop_
_atom_site_aniso_label
_atom_site_aniso_U_11
_atom_site_aniso_U_22
_atom_site_aniso_U_33
_atom_site_aniso_U_12
_atom_site_aniso_U_13
_atom_site_aniso_U_23
Br1 0.1668(7) 0.0908(4) 0.0537(3) -0.0423(4) 0.0020(3) 0.0035(3)
O1 0.0288(15) 0.081(2) 0.0748(19) 0.0040(14) 0.0040(14) -0.0234(15)
N1 0.0260(17) 0.0529(19) 0.0457(17) 0.0002(15) -0.0001(15) -0.0070(14)
C1 0.063(3) 0.064(3) 0.079(3) 0.022(2) -0.002(3) -0.012(3)
C2 0.085(4) 0.061(3) 0.076(3) 0.013(3) -0.014(3) 0.008(2)
C3 0.077(3) 0.055(3) 0.052(2) -0.015(2) -0.003(2) -0.005(2)
C4 0.083(3) 0.056(3) 0.057(3) 0.007(2) 0.015(3) -0.011(2)
C5 0.064(3) 0.047(2) 0.053(2) 0.010(2) 0.005(2) -0.0060(18)
C6 0.038(2) 0.050(2) 0.053(2) -0.0018(19) -0.0050(19) -0.0126(19)
C7 0.036(2) 0.062(3) 0.061(2) -0.0096(19) 0.010(2) -0.021(2)
C8 0.033(2) 0.057(2) 0.050(2) 0.0006(19) 0.0076(19) -0.0070(18)
C9 0.0304(19) 0.041(2) 0.0421(19) 0.0044(16) -0.0021(17) -0.0023(16)
C10 0.047(2) 0.044(2) 0.052(2) 0.0030(19) -0.0013(19) 0.0040(18)
C11 0.067(3) 0.052(3) 0.079(3) -0.009(2) -0.005(3) -0.010(2)
C12 0.079(3) 0.066(3) 0.066(3) 0.000(3) -0.011(3) -0.024(2)
C13 0.071(3) 0.074(3) 0.040(2) 0.016(3) 0.000(2) -0.010(2)
C14 0.042(2) 0.052(2) 0.048(2) 0.0086(19) 0.0069(19) 0.0016(18)
C15 0.090(4) 0.069(3) 0.062(3) -0.014(3) 0.006(3) 0.019(2)
C16 0.061(3) 0.084(3) 0.059(3) 0.002(3) 0.017(2) 0.010(2)

loop_
_atom_type_symbol
_atom_type_description
_atom_type_scat_dispersion_real
_atom_type_scat_dispersion_imag
_atom_type_scat_source
C C 0.0033 0.0016 'International Tables Vol C Tables 4.2.6.8 and 6.1.1.4'
H H 0.0000 0.0000 'International Tables Vol C Tables 4.2.6.8 and 6.1.1.4'
N N 0.0061 0.0033 'International Tables Vol C Tables 4.2.6.8 and 6.1.1.4'
O O 0.0106 0.0060 'International Tables Vol C Tables 4.2.6.8 and 6.1.1.4'
Br Br -0.2901 2.4595 'International Tables Vol C Tables 4.2.6.8 and 6.1.1.4'

loop_
_geom_angle_atom_site_label_1
_geom_angle_atom_site_label_2
_geom_angle_atom_site_label_3
_geom_angle
C8 N1 C9 122.4(3)
C8 N1 H1N1 118(2)
C9 N1 H1N1 118(2)
C6 C1 C2 121.6(4)
C6 C1 H1A 119.2
C2 C1 H1A 119.2
C3 C2 C1 119.5(4)
C3 C2 H2A 120.2
C1 C2 H2A 120.2
C2 C3 C4 120.6(4)
C2 C3 Br1 119.9(4)
C4 C3 Br1 119.5(3)
C3 C4 C5 119.1(4)
C3 C4 H4A 120.5
C5 C4 H4A 120.5
C6 C5 C4 121.6(4)
C6 C5 H5A 119.2
C4 C5 H5A 119.2
C5 C6 C1 117.6(4)
C5 C6 C7 121.0(4)
C1 C6 C7 121.3(4)
C6 C7 C8 110.9(3)
C6 C7 H7A 109.5
C8 C7 H7A 109.5
C6 C7 H7B 109.5
C8 C7 H7B 109.5
H7A C7 H7B 108.0
O1 C8 N1 122.4(3)
O1 C8 C7 121.1(3)
N1 C8 C7 116.5(3)
C10 C9 C14 121.6(3)
C10 C9 N1 119.7(3)
C14 C9 N1 118.7(3)
C11 C10 C9 118.0(4)
C11 C10 C15 119.4(4)
C9 C10 C15 122.6(4)
C12 C11 C10 121.2(4)
C12 C11 H11A 119.4
C10 C11 H11A 119.4
C13 C12 C11 120.2(4)
C13 C12 H12A 119.9
C11 C12 H12A 119.9
C12 C13 C14 121.6(4)
C12 C13 H13A 119.2
C14 C13 H13A 119.2
C9 C14 C13 117.4(4)
C9 C14 C16 121.2(3)
C13 C14 C16 121.4(4)
C10 C15 H15A 109.5
C10 C15 H15B 109.5
H15A C15 H15B 109.5
C10 C15 H15C 109.5
H15A C15 H15C 109.5
H15B C15 H15C 109.5
C14 C16 H16A 109.5
C14 C16 H16B 109.5
H16A C16 H16B 109.5
C14 C16 H16C 109.5
H16A C16 H16C 109.5
H16B C16 H16C 109.5

loop_
_geom_bond_atom_site_label_1
_geom_bond_atom_site_label_2
_geom_bond_distance
Br1 C3 1.899(4)
O1 C8 1.224(4)
N1 C8 1.353(5)
N1 C9 1.429(4)
N1 H1N1 0.91(4)
C1 C6 1.371(6)
C1 C2 1.376(6)
C1 H1A 0.9300
C2 C3 1.356(6)
C2 H2A 0.9300
C3 C4 1.363(6)
C4 C5 1.383(5)
C4 H4A 0.9300
C5 C6 1.369(5)
C5 H5A 0.9300
C6 C7 1.508(5)
C7 C8 1.510(5)
C7 H7A 0.9700
C7 H7B 0.9700
C9 C10 1.392(5)
C9 C14 1.392(5)
C10 C11 1.391(5)
C10 C15 1.504(5)
C11 C12 1.365(6)
C11 H11A 0.9300
C12 C13 1.358(6)
C12 H12A 0.9300
C13 C14 1.400(5)
C13 H13A 0.9300
C14 C16 1.500(5)
C15 H15A 0.9600
C15 H15B 0.9600
C15 H15C 0.9600
C16 H16A 0.9600
C16 H16B 0.9600
C16 H16C 0.9600

loop_
_geom_hbond_atom_site_label_D
_geom_hbond_atom_site_label_H
_geom_hbond_atom_site_label_A
_geom_hbond_site_symmetry_A
_geom_hbond_distance_DH
_geom_hbond_distance_HA
_geom_hbond_distance_DA
_geom_hbond_angle_DHA
_geom_hbond_publ_flag
N1 H1N1 O1 1_455 0.91(4) 1.95(4) 2.847(4) 166(3) yes
C7 H7B O1 1_455 0.97 2.38 3.240(5) 148 yes

loop_
_geom_torsion_atom_site_label_1
_geom_torsion_atom_site_label_2
_geom_torsion_atom_site_label_3
_geom_torsion_atom_site_label_4
_geom_torsion
C6 C1 C2 C3 -0.1(7)
C1 C2 C3 C4 0.1(7)
C1 C2 C3 Br1 -179.7(3)
C2 C3 C4 C5 -0.4(7)
Br1 C3 C4 C5 179.4(3)
C3 C4 C5 C6 0.8(7)
C4 C5 C6 C1 -0.9(6)
C4 C5 C6 C7 -179.8(4)
C2 C1 C6 C5 0.5(6)
C2 C1 C6 C7 179.5(4)
C5 C6 C7 C8 104.8(4)
C1 C6 C7 C8 -74.1(5)
C9 N1 C8 O1 -2.2(6)
C9 N1 C8 C7 178.9(3)
C6 C7 C8 O1 -63.7(5)
C6 C7 C8 N1 115.2(4)
C8 N1 C9 C10 67.8(5)
C8 N1 C9 C14 -113.9(4)
C14 C9 C10 C11 3.0(5)
N1 C9 C10 C11 -178.8(3)
C14 C9 C10 C15 -176.3(4)
N1 C9 C10 C15 2.0(5)
C9 C10 C11 C12 -1.8(6)
C15 C10 C11 C12 177.4(4)
C10 C11 C12 C13 0.0(7)
C11 C12 C13 C14 0.9(7)
C10 C9 C14 C13 -2.2(5)
N1 C9 C14 C13 179.6(3)
C10 C9 C14 C16 178.6(4)
N1 C9 C14 C16 0.3(5)
C12 C13 C14 C9 0.2(6)
C12 C13 C14 C16 179.4(4)

loop_
_cod_related_entry_id
_cod_related_entry_database
_cod_related_entry_code
1 ChemSpider 763636
